data_7156804
loop_
_publ_author_name
'Li, Kun-Ang'
'Wang, Zhuo'
'Xie, Chang-Dong'
'Chen, Tao'
'Qiang, Hui'
'Liu, Yahu A.'
'Jia, Xue-Shun'
'Hu, Wei-Bo'
'Wen, Ke'

_publ_section_title
;
 Unidirectional complexation of pillar[4]arene[1]benzoquinoneoxime with
 alkyl alcohols.
;
_journal_issue 20
_journal_name_full 'Organic &amp; biomolecular chemistry'
_journal_page_first 4975
_journal_page_last 4978
_journal_paper_doi 10.1039/c9ob00665f
_journal_volume 17
_journal_year 2019
_chemical_formula_sum 'C43 H46 N2 O10'
_chemical_formula_weight 750.82
_space_group_crystal_system monoclinic
_space_group_IT_number 14
_space_group_name_Hall '-P 2ybc'
_space_group_name_H-M_alt 'P 1 21/c 1'
_symmetry_space_group_name_Hall '-P 2ybc'
_symmetry_space_group_name_H-M 'P 1 21/c 1'
_atom_sites_solution_hydrogens mixed
_audit_creation_method SHELXL-2013
_audit_update_record
;
2019-03-22 deposited with the CCDC.    2019-04-24 downloaded from the CCDC.
;
_cell_angle_alpha 90
_cell_angle_beta 115.537(4)
_cell_angle_gamma 90
_cell_formula_units_Z 4
_cell_length_a 21.701(6)
_cell_length_b 8.299(3)
_cell_length_c 23.480(7)
_cell_measurement_reflns_used 2097
_cell_measurement_temperature 193(2)
_cell_measurement_theta_max 20.51
_cell_measurement_theta_min 2.55
_cell_volume 3816(2)
_computing_cell_refinement 'Bruker SAINT'
_computing_data_collection 'Bruker APEX2'
_computing_data_reduction 'Bruker SAINT'
_computing_molecular_graphics 'Bruker SHELXTL'
_computing_publication_material 'Bruker SHELXTL'
_computing_structure_refinement 'SHELXL-2013 (Sheldrick, 2013)'
_computing_structure_solution 'SHELXS-97 (Sheldrick, 2008)'
_diffrn_ambient_temperature 193(2)
_diffrn_measured_fraction_theta_full 0.996
_diffrn_measured_fraction_theta_max 0.996
_diffrn_measurement_device_type 'Bruker APEX-II CCD'
_diffrn_measurement_method '\f and \w scans'
_diffrn_radiation_type MoK\a
_diffrn_radiation_wavelength 0.71073
_diffrn_reflns_av_R_equivalents 0.1092
_diffrn_reflns_av_unetI/netI 0.1225
_diffrn_reflns_Laue_measured_fraction_full 0.996
_diffrn_reflns_Laue_measured_fraction_max 0.996
_diffrn_reflns_limit_h_max 26
_diffrn_reflns_limit_h_min -26
_diffrn_reflns_limit_k_max 10
_diffrn_reflns_limit_k_min -10
_diffrn_reflns_limit_l_max 28
_diffrn_reflns_limit_l_min -24
_diffrn_reflns_number 23542
_diffrn_reflns_point_group_measured_fraction_full 0.996
_diffrn_reflns_point_group_measured_fraction_max 0.996
_diffrn_reflns_theta_full 25.242
_diffrn_reflns_theta_max 25.998
_diffrn_reflns_theta_min 2.080
_exptl_absorpt_coefficient_mu 0.093
_exptl_absorpt_correction_T_max 0.745
_exptl_absorpt_correction_T_min 0.577
_exptl_absorpt_correction_type multi-scan
_exptl_absorpt_process_details sadabs
_exptl_crystal_colour yellow
_exptl_crystal_density_diffrn 1.307
_exptl_crystal_description prism
_exptl_crystal_F_000 1592
_exptl_crystal_size_max 0.400
_exptl_crystal_size_mid 0.120
_exptl_crystal_size_min 0.100
_refine_diff_density_max 1.051
_refine_diff_density_min -0.366
_refine_diff_density_rms 0.073
_refine_ls_extinction_coef 0.0039(10)
_refine_ls_extinction_expression Fc^*^=kFc[1+0.001xFc^2^\l^3^/sin(2\q)]^-1/4^
_refine_ls_extinction_method SHELXL
_refine_ls_goodness_of_fit_ref 1.031
_refine_ls_hydrogen_treatment mixed
_refine_ls_matrix_type full
_refine_ls_number_parameters 512
_refine_ls_number_reflns 7494
_refine_ls_number_restraints 4
_refine_ls_restrained_S_all 1.032
_refine_ls_R_factor_all 0.1786
_refine_ls_R_factor_gt 0.0831
_refine_ls_shift/su_max 0.004
_refine_ls_shift/su_mean 0.000
_refine_ls_structure_factor_coef Fsqd
_refine_ls_weighting_details
; 
 w=1/[\s^2^(Fo^2^)+(0.1268P)^2^] 
 where P=(Fo^2^+2Fc^2^)/3 
;
_refine_ls_weighting_scheme calc
_refine_ls_wR_factor_gt 0.2074
_refine_ls_wR_factor_ref 0.2594
_reflns_Friedel_coverage 0.000
_reflns_number_gt 3452
_reflns_number_total 7494
_reflns_threshold_expression 'I > 2\s(I)'
_cod_data_source_file c9ob00665f2.cif
_cod_data_source_block mo_40612a
_cod_depositor_comments 'Adding full bibliography for 7156804--7156806.cif.'
_cod_original_cell_volume 3815(2)
_cod_database_code 7156804
_shelx_space_group_comment
; 
The symmetry employed for this shelxl refinement is uniquely defined 
by the following loop, which should always be used as a source of 
symmetry information in preference to the above space-group names. 
They are only intended as comments. 
;
_shelx_estimated_absorpt_t_min 0.964
_shelx_estimated_absorpt_t_max 0.991
_shelxl_version_number 2013-2

loop_
_space_group_symop_operation_xyz
'x, y, z'
'-x, y+1/2, -z+1/2'
'-x, -y, -z'
'x, -y-1/2, z-1/2'

loop_
_atom_site_label
_atom_site_type_symbol
_atom_site_fract_x
_atom_site_fract_y
_atom_site_fract_z
_atom_site_U_iso_or_equiv
_atom_site_adp_type
_atom_site_occupancy
_atom_site_site_symmetry_order
_atom_site_calc_flag
_atom_site_refinement_flags_posn
_atom_site_refinement_flags_adp
N1 N 0.20736(18) 1.1465(4) 0.05570(16) 0.0368(9) Uani 1 1 d D .
N2 N 0.20810(18) 0.5031(4) 0.05513(17) 0.0395(9) Uani 1 1 d D .
O1 O 0.14427(16) 1.2100(4) 0.01356(16) 0.0465(8) Uani 1 1 d D .
O2 O 0.27375(17) 0.4360(4) 0.07992(17) 0.0557(10) Uani 1 1 d D .
O3 O 0.27200(15) 0.8680(4) 0.22743(14) 0.0497(9) Uani 1 1 d . .
O4 O 0.55354(15) 0.8445(4) 0.31792(15) 0.0486(9) Uani 1 1 d . .
O5 O 0.4631(2) 0.3678(5) 0.3745(2) 0.0838(13) Uani 1 1 d . .
O6 O 0.3625(2) 0.7389(6) 0.5108(2) 0.0839(13) Uani 1 1 d . .
O7 O 0.2548(2) 0.1482(5) 0.40104(18) 0.0838(14) Uani 1 1 d . .
O8 O 0.10618(17) 0.7158(4) 0.33158(16) 0.0590(10) Uani 1 1 d . .
O9 O 0.10435(19) 0.2448(4) 0.18993(15) 0.0538(9) Uani 1 1 d . .
O10 O 0.02452(16) 0.8487(4) 0.08441(15) 0.0473(8) Uani 1 1 d . .
C1 C 0.2040(2) 0.9935(5) 0.0649(2) 0.0353(10) Uani 1 1 d . .
C2 C 0.2678(2) 0.9104(5) 0.10523(19) 0.0348(10) Uani 1 1 d . .
C3 C 0.2694(2) 0.7501(5) 0.1012(2) 0.0389(11) Uani 1 1 d . .
H3 H 0.3118 0.6960 0.1227 0.047 Uiso 1 1 calc R U
C4 C 0.2087(2) 0.6557(5) 0.06529(19) 0.0325(10) Uani 1 1 d . .
C5 C 0.1424(2) 0.7377(5) 0.04100(18) 0.0342(10) Uani 1 1 d . .
C6 C 0.1423(2) 0.8991(5) 0.03877(18) 0.0333(10) Uani 1 1 d . .
H6 H 0.0997 0.9535 0.0191 0.040 Uiso 1 1 calc R U
C7 C 0.3277(2) 1.0112(5) 0.1509(2) 0.0435(12) Uani 1 1 d . .
H7A H 0.3569 1.0414 0.1298 0.052 Uiso 1 1 calc R U
H7B H 0.3097 1.1119 0.1606 0.052 Uiso 1 1 calc R U
C8 C 0.3710(2) 0.9255(5) 0.2120(2) 0.0382(11) Uani 1 1 d . .
C9 C 0.3428(2) 0.8539(5) 0.2486(2) 0.0398(11) Uani 1 1 d . .
C10 C 0.3839(2) 0.7797(6) 0.3052(2) 0.0413(11) Uani 1 1 d . .
H10 H 0.3630 0.7307 0.3289 0.050 Uiso 1 1 calc R U
C11 C 0.4537(2) 0.7743(5) 0.3282(2) 0.0420(11) Uani 1 1 d . .
C12 C 0.4828(2) 0.8488(5) 0.2921(2) 0.0396(11) Uani 1 1 d . .
C13 C 0.4425(2) 0.9218(5) 0.2353(2) 0.0396(11) Uani 1 1 d . .
H13 H 0.4635 0.9704 0.2114 0.048 Uiso 1 1 calc R U
C14 C 0.5000(3) 0.6978(7) 0.3919(2) 0.0530(13) Uani 1 1 d . .
H14A H 0.5298 0.6162 0.3856 0.064 Uiso 1 1 calc R U
H14B H 0.5296 0.7818 0.4206 0.064 Uiso 1 1 calc R U
C15 C 0.4580(2) 0.6181(6) 0.4219(2) 0.0457(12) Uani 1 1 d . .
C16 C 0.4381(2) 0.4607(6) 0.4099(2) 0.0425(12) Uani 1 1 d . .
C17 C 0.3928(2) 0.3934(6) 0.4305(2) 0.0442(12) Uani 1 1 d . .
H17 H 0.3800 0.2835 0.4217 0.053 Uiso 1 1 calc R U
C18 C 0.3660(2) 0.4860(6) 0.4640(2) 0.0433(12) Uani 1 1 d . .
C19 C 0.3880(3) 0.6454(7) 0.4775(2) 0.0514(14) Uani 1 1 d . .
C20 C 0.4332(2) 0.7113(7) 0.4569(2) 0.0502(13) Uani 1 1 d . .
H20 H 0.4475 0.8202 0.4666 0.060 Uiso 1 1 calc R U
C21 C 0.3115(2) 0.4202(8) 0.4803(2) 0.0601(15) Uani 1 1 d . .
H21A H 0.3088 0.4859 0.5143 0.072 Uiso 1 1 calc R U
H21B H 0.3230 0.3083 0.4958 0.072 Uiso 1 1 calc R U
C22 C 0.2417(2) 0.4225(7) 0.4216(2) 0.0520(14) Uani 1 1 d . .
C23 C 0.2179(3) 0.2913(7) 0.3837(2) 0.0569(14) Uani 1 1 d . .
C24 C 0.1554(3) 0.3006(7) 0.3290(2) 0.0576(14) Uani 1 1 d . .
H24 H 0.1380 0.2067 0.3040 0.069 Uiso 1 1 calc R U
C25 C 0.1190(2) 0.4423(6) 0.3109(2) 0.0439(12) Uani 1 1 d . .
C26 C 0.1448(2) 0.5764(6) 0.3512(2) 0.0465(12) Uani 1 1 d . .
C27 C 0.2045(2) 0.5652(7) 0.4058(2) 0.0498(13) Uani 1 1 d . .
H27 H 0.2204 0.6559 0.4330 0.060 Uiso 1 1 calc R U
C28 C 0.0524(2) 0.4497(6) 0.2523(2) 0.0433(12) Uani 1 1 d . .
H28A H 0.0215 0.5255 0.2599 0.052 Uiso 1 1 calc R U
H28B H 0.0308 0.3418 0.2447 0.052 Uiso 1 1 calc R U
C29 C 0.0592(2) 0.5028(6) 0.1927(2) 0.0371(11) Uani 1 1 d . .
C30 C 0.0850(2) 0.3959(5) 0.1625(2) 0.0388(11) Uani 1 1 d . .
C31 C 0.0899(2) 0.4401(5) 0.1080(2) 0.0393(11) Uani 1 1 d . .
H31 H 0.1077 0.3659 0.0881 0.047 Uiso 1 1 calc R U
C32 C 0.0690(2) 0.5926(5) 0.08169(19) 0.0365(11) Uani 1 1 d . .
C33 C 0.0436(2) 0.6997(5) 0.1120(2) 0.0365(11) Uani 1 1 d . .
C34 C 0.0386(2) 0.6521(6) 0.1662(2) 0.0397(11) Uani 1 1 d . .
H34 H 0.0202 0.7254 0.1859 0.048 Uiso 1 1 calc R U
C35 C 0.0768(2) 0.6413(5) 0.0220(2) 0.0373(11) Uani 1 1 d . .
H35A H 0.0785 0.5437 -0.0016 0.045 Uiso 1 1 calc R U
H35B H 0.0372 0.7071 -0.0058 0.045 Uiso 1 1 calc R U
C36 C 0.2379(3) 0.7302(7) 0.2360(3) 0.0637(16) Uani 1 1 d . .
H36A H 0.2540 0.6335 0.2226 0.096 Uiso 1 1 calc R U
H36B H 0.1885 0.7419 0.2106 0.096 Uiso 1 1 calc R U
H36C H 0.2475 0.7205 0.2806 0.096 Uiso 1 1 calc R U
C37 C 0.5852(2) 0.9322(7) 0.2854(3) 0.0621(15) Uani 1 1 d . .
H37A H 0.5733 0.8827 0.2441 0.093 Uiso 1 1 calc R U
H37B H 0.6349 0.9302 0.3102 0.093 Uiso 1 1 calc R U
H37C H 0.5691 1.0441 0.2796 0.093 Uiso 1 1 calc R U
C38 C 0.4325(5) 0.2017(8) 0.3577(4) 0.131(3) Uani 1 1 d . .
H38A H 0.4389 0.1442 0.3963 0.197 Uiso 1 1 calc R U
H38B H 0.4552 0.1423 0.3360 0.197 Uiso 1 1 calc R U
H38C H 0.3836 0.2106 0.3299 0.197 Uiso 1 1 calc R U
C39 C 0.3857(4) 0.9097(8) 0.5222(4) 0.105(3) Uani 1 1 d . .
H39A H 0.4240 0.9195 0.5642 0.158 Uiso 1 1 calc R U
H39B H 0.3480 0.9783 0.5199 0.158 Uiso 1 1 calc R U
H39C H 0.4005 0.9437 0.4901 0.158 Uiso 1 1 calc R U
C40 C 0.2531(4) 0.0470(9) 0.3515(3) 0.100(3) Uani 1 1 d . .
H40A H 0.2086 -0.0067 0.3314 0.151 Uiso 1 1 calc R U
H40B H 0.2893 -0.0342 0.3688 0.151 Uiso 1 1 calc R U
H40C H 0.2603 0.1122 0.3201 0.151 Uiso 1 1 calc R U
C41 C 0.1154(3) 0.8324(7) 0.3790(3) 0.0701(17) Uani 1 1 d . .
H41A H 0.1107 0.7805 0.4144 0.105 Uiso 1 1 calc R U
H41B H 0.0809 0.9172 0.3613 0.105 Uiso 1 1 calc R U
H41C H 0.1611 0.8799 0.3939 0.105 Uiso 1 1 calc R U
C42 C 0.1466(3) 0.1486(6) 0.1701(3) 0.0714(17) Uani 1 1 d . .
H42A H 0.1210 0.1201 0.1255 0.107 Uiso 1 1 calc R U
H42B H 0.1602 0.0501 0.1956 0.107 Uiso 1 1 calc R U
H42C H 0.1874 0.2099 0.1758 0.107 Uiso 1 1 calc R U
C43 C -0.0087(3) 0.9532(6) 0.1100(3) 0.0572(14) Uani 1 1 d . .
H43A H -0.0506 0.9019 0.1073 0.086 Uiso 1 1 calc R U
H43B H -0.0203 1.0544 0.0862 0.086 Uiso 1 1 calc R U
H43C H 0.0217 0.9756 0.1543 0.086 Uiso 1 1 calc R U
H1 H 0.156(2) 1.334(4) 0.021(3) 0.086 Uiso 1 1 d D U
H2 H 0.260(2) 0.323(4) 0.073(2) 0.050(14) Uiso 1 1 d D .

loop_
_atom_site_aniso_label
_atom_site_aniso_U_11
_atom_site_aniso_U_22
_atom_site_aniso_U_33
_atom_site_aniso_U_23
_atom_site_aniso_U_13
_atom_site_aniso_U_12
N1 0.044(2) 0.026(2) 0.037(2) 0.0016(16) 0.0149(18) 0.0032(17)
N2 0.042(2) 0.027(2) 0.047(2) -0.0002(18) 0.0178(19) -0.0052(18)
O1 0.0483(19) 0.0251(17) 0.058(2) 0.0003(15) 0.0156(17) 0.0008(15)
O2 0.049(2) 0.0286(19) 0.078(3) -0.0049(17) 0.0173(19) 0.0016(16)
O3 0.0354(18) 0.060(2) 0.0447(19) 0.0061(16) 0.0089(15) -0.0014(16)
O4 0.0402(18) 0.048(2) 0.0508(19) 0.0058(16) 0.0128(16) -0.0067(16)
O5 0.102(3) 0.089(3) 0.081(3) 0.001(2) 0.059(3) 0.022(3)
O6 0.088(3) 0.098(3) 0.080(3) -0.018(3) 0.049(3) 0.005(3)
O7 0.087(3) 0.093(3) 0.053(2) 0.006(2) 0.012(2) 0.044(3)
O8 0.059(2) 0.064(2) 0.044(2) 0.0018(18) 0.0122(18) 0.0145(19)
O9 0.085(2) 0.0350(19) 0.052(2) 0.0045(16) 0.039(2) 0.0000(18)
O10 0.054(2) 0.0406(19) 0.050(2) 0.0072(16) 0.0256(17) 0.0123(16)
C1 0.047(3) 0.025(2) 0.036(2) -0.003(2) 0.020(2) -0.001(2)
C2 0.046(3) 0.024(2) 0.035(2) 0.0008(19) 0.018(2) -0.006(2)
C3 0.037(2) 0.030(2) 0.043(3) 0.002(2) 0.011(2) -0.005(2)
C4 0.041(3) 0.024(2) 0.032(2) -0.0014(19) 0.017(2) -0.005(2)
C5 0.044(3) 0.033(3) 0.024(2) -0.0004(19) 0.013(2) -0.007(2)
C6 0.040(2) 0.027(2) 0.029(2) 0.0029(19) 0.011(2) -0.004(2)
C7 0.045(3) 0.032(2) 0.039(3) 0.001(2) 0.004(2) -0.011(2)
C8 0.043(3) 0.023(2) 0.040(3) -0.003(2) 0.010(2) -0.004(2)
C9 0.037(3) 0.035(3) 0.044(3) -0.003(2) 0.015(2) -0.006(2)
C10 0.042(3) 0.047(3) 0.032(2) 0.007(2) 0.013(2) -0.002(2)
C11 0.044(3) 0.036(3) 0.040(3) 0.004(2) 0.013(2) -0.004(2)
C12 0.037(3) 0.031(3) 0.044(3) -0.004(2) 0.012(2) -0.005(2)
C13 0.048(3) 0.029(2) 0.037(2) 0.000(2) 0.014(2) -0.007(2)
C14 0.048(3) 0.066(4) 0.039(3) 0.012(2) 0.013(2) 0.002(3)
C15 0.042(3) 0.057(3) 0.030(2) 0.006(2) 0.008(2) 0.007(2)
C16 0.050(3) 0.048(3) 0.033(3) 0.006(2) 0.022(2) 0.012(2)
C17 0.050(3) 0.047(3) 0.031(2) 0.007(2) 0.014(2) 0.004(2)
C18 0.039(3) 0.063(3) 0.027(2) 0.006(2) 0.013(2) 0.012(2)
C19 0.053(3) 0.069(4) 0.030(3) -0.004(2) 0.015(2) 0.027(3)
C20 0.051(3) 0.059(3) 0.033(3) 0.001(2) 0.010(2) 0.007(3)
C21 0.049(3) 0.094(4) 0.036(3) 0.013(3) 0.017(2) 0.022(3)
C22 0.045(3) 0.081(4) 0.032(3) 0.007(3) 0.018(2) 0.006(3)
C23 0.053(3) 0.072(4) 0.042(3) 0.010(3) 0.018(3) 0.022(3)
C24 0.063(3) 0.057(4) 0.054(3) 0.002(3) 0.026(3) 0.006(3)
C25 0.044(3) 0.057(3) 0.033(3) 0.009(2) 0.019(2) 0.007(2)
C26 0.046(3) 0.061(3) 0.038(3) 0.007(3) 0.024(2) 0.009(3)
C27 0.043(3) 0.070(4) 0.037(3) 0.006(3) 0.018(2) 0.002(3)
C28 0.042(3) 0.054(3) 0.036(3) 0.000(2) 0.019(2) 0.001(2)
C29 0.035(2) 0.043(3) 0.034(2) -0.001(2) 0.015(2) -0.007(2)
C30 0.043(3) 0.033(3) 0.040(3) 0.001(2) 0.017(2) -0.009(2)
C31 0.046(3) 0.035(3) 0.039(3) -0.005(2) 0.020(2) -0.009(2)
C32 0.036(2) 0.039(3) 0.030(2) -0.003(2) 0.010(2) -0.008(2)
C33 0.033(2) 0.038(3) 0.035(2) 0.000(2) 0.011(2) -0.003(2)
C34 0.035(2) 0.043(3) 0.040(3) -0.003(2) 0.015(2) 0.004(2)
C35 0.043(3) 0.032(2) 0.035(2) -0.003(2) 0.014(2) -0.006(2)
C36 0.045(3) 0.070(4) 0.069(4) 0.010(3) 0.018(3) -0.013(3)
C37 0.040(3) 0.070(4) 0.070(4) 0.007(3) 0.018(3) -0.010(3)
C38 0.227(10) 0.053(5) 0.150(8) -0.029(5) 0.116(8) 0.020(5)
C39 0.112(6) 0.082(5) 0.126(6) -0.054(5) 0.056(5) 0.011(4)
C40 0.088(5) 0.105(6) 0.084(5) -0.022(4) 0.014(4) 0.045(4)
C41 0.080(4) 0.065(4) 0.051(3) -0.002(3) 0.015(3) -0.001(3)
C42 0.109(5) 0.043(3) 0.081(4) 0.009(3) 0.059(4) 0.021(3)
C43 0.072(4) 0.047(3) 0.062(3) 0.008(3) 0.039(3) 0.021(3)

loop_
_atom_type_symbol
_atom_type_description
_atom_type_scat_dispersion_real
_atom_type_scat_dispersion_imag
_atom_type_scat_source
C C 0.0033 0.0016 'International Tables Vol C Tables 4.2.6.8 and 6.1.1.4'
H H 0.0000 0.0000 'International Tables Vol C Tables 4.2.6.8 and 6.1.1.4'
N N 0.0061 0.0033 'International Tables Vol C Tables 4.2.6.8 and 6.1.1.4'
O O 0.0106 0.0060 'International Tables Vol C Tables 4.2.6.8 and 6.1.1.4'

loop_
_geom_angle_atom_site_label_1
_geom_angle_atom_site_label_2
_geom_angle_atom_site_label_3
_geom_angle
C1 N1 O1 112.2(3)
C4 N2 O2 112.7(3)
N1 O1 H1 100(3)
N2 O2 H2 97(2)
C9 O3 C36 116.2(4)
C12 O4 C37 116.7(4)
C16 O5 C38 114.7(5)
C19 O6 C39 116.8(5)
C23 O7 C40 117.2(4)
C26 O8 C41 116.5(4)
C30 O9 C42 117.3(4)
C33 O10 C43 117.1(4)
N1 C1 C6 124.8(4)
N1 C1 C2 117.5(4)
C6 C1 C2 117.7(4)
C3 C2 C1 117.9(4)
C3 C2 C7 123.7(4)
C1 C2 C7 118.4(4)
C2 C3 C4 122.3(4)
C2 C3 H3 118.8
C4 C3 H3 118.8
N2 C4 C3 125.0(4)
N2 C4 C5 117.0(4)
C3 C4 C5 117.9(4)
C6 C5 C4 117.6(4)
C6 C5 C35 121.9(4)
C4 C5 C35 120.4(4)
C5 C6 C1 122.7(4)
C5 C6 H6 118.6
C1 C6 H6 118.6
C8 C7 C2 113.7(4)
C8 C7 H7A 108.8
C2 C7 H7A 108.8
C8 C7 H7B 108.8
C2 C7 H7B 108.8
H7A C7 H7B 107.7
C9 C8 C13 117.3(4)
C9 C8 C7 122.0(4)
C13 C8 C7 120.6(4)
C8 C9 C10 120.8(4)
C8 C9 O3 117.1(4)
C10 C9 O3 122.1(4)
C11 C10 C9 122.5(4)
C11 C10 H10 118.7
C9 C10 H10 118.7
C10 C11 C12 117.1(4)
C10 C11 C14 123.0(4)
C12 C11 C14 119.8(4)
C13 C12 O4 123.7(4)
C13 C12 C11 121.0(4)
O4 C12 C11 115.2(4)
C12 C13 C8 121.2(4)
C12 C13 H13 119.4
C8 C13 H13 119.4
C15 C14 C11 111.1(4)
C15 C14 H14A 109.4
C11 C14 H14A 109.4
C15 C14 H14B 109.4
C11 C14 H14B 109.4
H14A C14 H14B 108.0
C16 C15 C20 118.9(5)
C16 C15 C14 121.2(5)
C20 C15 C14 119.5(5)
C15 C16 C17 121.5(4)
C15 C16 O5 118.6(5)
C17 C16 O5 119.9(5)
C16 C17 C18 120.4(5)
C16 C17 H17 119.8
C18 C17 H17 119.8
C17 C18 C19 117.8(5)
C17 C18 C21 120.8(5)
C19 C18 C21 121.2(5)
O6 C19 C20 119.8(5)
O6 C19 C18 118.9(5)
C20 C19 C18 121.4(4)
C19 C20 C15 120.0(5)
C19 C20 H20 120.0
C15 C20 H20 120.0
C18 C21 C22 110.4(4)
C18 C21 H21A 109.6
C22 C21 H21A 109.6
C18 C21 H21B 109.6
C22 C21 H21B 109.6
H21A C21 H21B 108.1
C23 C22 C27 119.6(5)
C23 C22 C21 121.5(5)
C27 C22 C21 118.8(5)
C22 C23 O7 119.0(5)
C22 C23 C24 119.8(5)
O7 C23 C24 121.2(5)
C25 C24 C23 121.6(5)
C25 C24 H24 119.2
C23 C24 H24 119.2
C24 C25 C26 117.2(4)
C24 C25 C28 120.9(5)
C26 C25 C28 121.8(4)
C27 C26 O8 123.9(5)
C27 C26 C25 120.9(5)
O8 C26 C25 115.2(4)
C26 C27 C22 120.7(5)
C26 C27 H27 119.6
C22 C27 H27 119.6
C25 C28 C29 114.3(4)
C25 C28 H28A 108.7
C29 C28 H28A 108.7
C25 C28 H28B 108.7
C29 C28 H28B 108.7
H28A C28 H28B 107.6
C34 C29 C30 117.9(4)
C34 C29 C28 122.1(4)
C30 C29 C28 119.9(4)
C31 C30 O9 122.9(4)
C31 C30 C29 120.7(4)
O9 C30 C29 116.4(4)
C30 C31 C32 120.8(4)
C30 C31 H31 119.6
C32 C31 H31 119.6
C33 C32 C31 118.5(4)
C33 C32 C35 121.5(4)
C31 C32 C35 120.0(4)
O10 C33 C34 124.4(4)
O10 C33 C32 116.0(4)
C34 C33 C32 119.6(4)
C29 C34 C33 122.4(4)
C29 C34 H34 118.8
C33 C34 H34 118.8
C5 C35 C32 109.1(3)
C5 C35 H35A 109.9
C32 C35 H35A 109.9
C5 C35 H35B 109.9
C32 C35 H35B 109.9
H35A C35 H35B 108.3
O3 C36 H36A 109.5
O3 C36 H36B 109.5
H36A C36 H36B 109.5
O3 C36 H36C 109.5
H36A C36 H36C 109.5
H36B C36 H36C 109.5
O4 C37 H37A 109.5
O4 C37 H37B 109.5
H37A C37 H37B 109.5
O4 C37 H37C 109.5
H37A C37 H37C 109.5
H37B C37 H37C 109.5
O5 C38 H38A 109.5
O5 C38 H38B 109.5
H38A C38 H38B 109.5
O5 C38 H38C 109.5
H38A C38 H38C 109.5
H38B C38 H38C 109.5
O6 C39 H39A 109.5
O6 C39 H39B 109.5
H39A C39 H39B 109.5
O6 C39 H39C 109.5
H39A C39 H39C 109.5
H39B C39 H39C 109.5
O7 C40 H40A 109.5
O7 C40 H40B 109.5
H40A C40 H40B 109.5
O7 C40 H40C 109.5
H40A C40 H40C 109.5
H40B C40 H40C 109.5
O8 C41 H41A 109.5
O8 C41 H41B 109.5
H41A C41 H41B 109.5
O8 C41 H41C 109.5
H41A C41 H41C 109.5
H41B C41 H41C 109.5
O9 C42 H42A 109.5
O9 C42 H42B 109.5
H42A C42 H42B 109.5
O9 C42 H42C 109.5
H42A C42 H42C 109.5
H42B C42 H42C 109.5
O10 C43 H43A 109.5
O10 C43 H43B 109.5
H43A C43 H43B 109.5
O10 C43 H43C 109.5
H43A C43 H43C 109.5
H43B C43 H43C 109.5

loop_
_geom_bond_atom_site_label_1
_geom_bond_atom_site_label_2
_geom_bond_distance
N1 C1 1.295(5)
N1 O1 1.401(5)
N2 C4 1.288(5)
N2 O2 1.401(5)
O1 H1 1.05(4)
O2 H2 0.98(3)
O3 C9 1.402(5)
O3 C36 1.423(6)
O4 C12 1.386(5)
O4 C37 1.427(6)
O5 C16 1.403(6)
O5 C38 1.507(8)
O6 C19 1.375(6)
O6 C39 1.490(8)
O7 C23 1.392(6)
O7 C40 1.423(7)
O8 C26 1.386(6)
O8 C41 1.422(6)
O9 C30 1.390(5)
O9 C42 1.436(6)
O10 C33 1.374(5)
O10 C43 1.417(5)
C1 C6 1.441(6)
C1 C2 1.468(6)
C2 C3 1.335(6)
C2 C7 1.529(6)
C3 C4 1.450(6)
C3 H3 0.9500
C4 C5 1.467(6)
C5 C6 1.340(6)
C5 C35 1.521(6)
C6 H6 0.9500
C7 C8 1.513(6)
C7 H7A 0.9900
C7 H7B 0.9900
C8 C9 1.384(6)
C8 C13 1.406(6)
C9 C10 1.385(6)
C10 C11 1.373(6)
C10 H10 0.9500
C11 C12 1.401(6)
C11 C14 1.534(6)
C12 C13 1.380(6)
C13 H13 0.9500
C14 C15 1.523(7)
C14 H14A 0.9900
C14 H14B 0.9900
C15 C16 1.367(7)
C15 C20 1.394(7)
C16 C17 1.385(6)
C17 C18 1.394(6)
C17 H17 0.9500
C18 C19 1.396(7)
C18 C21 1.494(7)
C19 C20 1.381(7)
C20 H20 0.9500
C21 C22 1.547(7)
C21 H21A 0.9900
C21 H21B 0.9900
C22 C23 1.359(7)
C22 C27 1.390(7)
C23 C24 1.412(7)
C24 C25 1.378(7)
C24 H24 0.9500
C25 C26 1.412(7)
C25 C28 1.507(6)
C26 C27 1.377(6)
C27 H27 0.9500
C28 C29 1.535(6)
C28 H28A 0.9900
C28 H28B 0.9900
C29 C34 1.372(6)
C29 C30 1.394(6)
C30 C31 1.377(6)
C31 C32 1.395(6)
C31 H31 0.9500
C32 C33 1.393(6)
C32 C35 1.538(6)
C33 C34 1.381(6)
C34 H34 0.9500
C35 H35A 0.9900
C35 H35B 0.9900
C36 H36A 0.9800
C36 H36B 0.9800
C36 H36C 0.9800
C37 H37A 0.9800
C37 H37B 0.9800
C37 H37C 0.9800
C38 H38A 0.9800
C38 H38B 0.9800
C38 H38C 0.9800
C39 H39A 0.9800
C39 H39B 0.9800
C39 H39C 0.9800
C40 H40A 0.9800
C40 H40B 0.9800
C40 H40C 0.9800
C41 H41A 0.9800
C41 H41B 0.9800
C41 H41C 0.9800
C42 H42A 0.9800
C42 H42B 0.9800
C42 H42C 0.9800
C43 H43A 0.9800
C43 H43B 0.9800
C43 H43C 0.9800

loop_
_geom_hbond_atom_site_label_D
_geom_hbond_atom_site_label_H
_geom_hbond_atom_site_label_A
_geom_hbond_distance_DH
_geom_hbond_distance_HA
_geom_hbond_distance_DA
_geom_hbond_angle_DHA
_geom_hbond_site_symmetry_A
O1 H1 N2 1.05(4) 1.77(4) 2.761(5) 155(4) 1_565
O2 H2 N1 0.98(3) 1.79(4) 2.732(5) 161(3) 1_545

loop_
_geom_torsion_atom_site_label_1
_geom_torsion_atom_site_label_2
_geom_torsion_atom_site_label_3
_geom_torsion_atom_site_label_4
_geom_torsion
O1 N1 C1 C6 -4.0(6)
O1 N1 C1 C2 176.4(3)
N1 C1 C2 C3 -161.6(4)
C6 C1 C2 C3 18.7(6)
N1 C1 C2 C7 20.3(6)
C6 C1 C2 C7 -159.3(4)
C1 C2 C3 C4 -8.3(7)
C7 C2 C3 C4 169.7(4)
O2 N2 C4 C3 -3.2(6)
O2 N2 C4 C5 179.8(3)
C2 C3 C4 N2 173.5(4)
C2 C3 C4 C5 -9.6(6)
N2 C4 C5 C6 -165.8(4)
C3 C4 C5 C6 17.0(6)
N2 C4 C5 C35 16.8(6)
C3 C4 C5 C35 -160.4(4)
C4 C5 C6 C1 -6.5(6)
C35 C5 C6 C1 170.9(4)
N1 C1 C6 C5 169.1(4)
C2 C1 C6 C5 -11.3(6)
C3 C2 C7 C8 -31.7(6)
C1 C2 C7 C8 146.2(4)
C2 C7 C8 C9 -51.6(6)
C2 C7 C8 C13 131.1(4)
C13 C8 C9 C10 -1.0(6)
C7 C8 C9 C10 -178.4(4)
C13 C8 C9 O3 175.6(4)
C7 C8 C9 O3 -1.8(6)
C36 O3 C9 C8 141.8(4)
C36 O3 C9 C10 -41.7(6)
C8 C9 C10 C11 0.7(7)
O3 C9 C10 C11 -175.7(4)
C9 C10 C11 C12 0.4(7)
C9 C10 C11 C14 177.8(5)
C37 O4 C12 C13 5.1(6)
C37 O4 C12 C11 -174.2(4)
C10 C11 C12 C13 -1.1(7)
C14 C11 C12 C13 -178.6(4)
C10 C11 C12 O4 178.3(4)
C14 C11 C12 O4 0.7(6)
O4 C12 C13 C8 -178.6(4)
C11 C12 C13 C8 0.7(7)
C9 C8 C13 C12 0.4(6)
C7 C8 C13 C12 177.7(4)
C10 C11 C14 C15 4.9(7)
C12 C11 C14 C15 -177.7(4)
C11 C14 C15 C16 89.4(6)
C11 C14 C15 C20 -83.7(5)
C20 C15 C16 C17 1.5(7)
C14 C15 C16 C17 -171.7(4)
C20 C15 C16 O5 179.8(4)
C14 C15 C16 O5 6.7(7)
C38 O5 C16 C15 -173.7(5)
C38 O5 C16 C17 4.6(7)
C15 C16 C17 C18 0.3(7)
O5 C16 C17 C18 -178.0(4)
C16 C17 C18 C19 -2.0(6)
C16 C17 C18 C21 173.3(4)
C39 O6 C19 C20 0.5(7)
C39 O6 C19 C18 -178.0(5)
C17 C18 C19 O6 -179.6(4)
C21 C18 C19 O6 5.1(7)
C17 C18 C19 C20 1.9(7)
C21 C18 C19 C20 -173.3(4)
O6 C19 C20 C15 -178.6(4)
C18 C19 C20 C15 -0.1(7)
C16 C15 C20 C19 -1.6(7)
C14 C15 C20 C19 171.7(4)
C17 C18 C21 C22 -76.6(6)
C19 C18 C21 C22 98.5(6)
C18 C21 C22 C23 94.5(6)
C18 C21 C22 C27 -82.0(6)
C27 C22 C23 O7 -178.4(4)
C21 C22 C23 O7 5.2(8)
C27 C22 C23 C24 -0.5(8)
C21 C22 C23 C24 -176.9(4)
C40 O7 C23 C22 -147.4(6)
C40 O7 C23 C24 34.8(8)
C22 C23 C24 C25 3.2(8)
O7 C23 C24 C25 -178.9(5)
C23 C24 C25 C26 -3.4(7)
C23 C24 C25 C28 -179.9(4)
C41 O8 C26 C27 -21.7(7)
C41 O8 C26 C25 158.4(4)
C24 C25 C26 C27 0.9(7)
C28 C25 C26 C27 177.4(4)
C24 C25 C26 O8 -179.3(4)
C28 C25 C26 O8 -2.8(6)
O8 C26 C27 C22 -178.1(4)
C25 C26 C27 C22 1.7(7)
C23 C22 C27 C26 -2.0(7)
C21 C22 C27 C26 174.6(4)
C24 C25 C28 C29 -93.5(5)
C26 C25 C28 C29 90.2(5)
C25 C28 C29 C34 -107.2(5)
C25 C28 C29 C30 75.0(5)
C42 O9 C30 C31 16.2(6)
C42 O9 C30 C29 -164.4(4)
C34 C29 C30 C31 0.5(6)
C28 C29 C30 C31 178.3(4)
C34 C29 C30 O9 -178.9(4)
C28 C29 C30 O9 -1.1(6)
O9 C30 C31 C32 179.1(4)
C29 C30 C31 C32 -0.2(6)
C30 C31 C32 C33 0.6(6)
C30 C31 C32 C35 178.2(4)
C43 O10 C33 C34 -6.6(6)
C43 O10 C33 C32 172.9(4)
C31 C32 C33 O10 179.3(4)
C35 C32 C33 O10 1.7(6)
C31 C32 C33 C34 -1.2(6)
C35 C32 C33 C34 -178.8(4)
C30 C29 C34 C33 -1.1(6)
C28 C29 C34 C33 -179.0(4)
O10 C33 C34 C29 -179.0(4)
C32 C33 C34 C29 1.5(6)
C6 C5 C35 C32 -99.1(5)
C4 C5 C35 C32 78.2(5)
C33 C32 C35 C5 80.6(5)
C31 C32 C35 C5 -96.9(5)
